data_4003079
loop_
_publ_author_name
'Febriansyah, Benny'
'Koh, Teck Ming'
'Lekina, Yulia'
'Jamaludin, Nur Fadilah'
'Bruno, Annalisa'
'Ganguly, Rakesh'
'Shen, Ze Xiang'
'Mhaisalkar, Subodh G.'
'England, Jason'

_publ_section_title
;
 Improved Photovoltaic Efficiency and Amplified Photocurrent Generation in
 Mesoporous n = 1 Two-Dimensional Lead--Iodide Perovskite Solar Cells
;
_journal_issue 3
_journal_name_full 'Chemistry of Materials'
_journal_page_first 890
_journal_paper_doi 10.1021/acs.chemmater.8b04064
_journal_volume 31
_journal_year 2019
_chemical_formula_sum 'C14 H34 I8 N4 Pb2'
_chemical_formula_weight 1688.03
_chemical_name_common je328m
_space_group_crystal_system monoclinic
_space_group_IT_number 14
_space_group_name_Hall '-P 2yn'
_space_group_name_H-M_alt 'P 1 21/n 1'
_symmetry_space_group_name_Hall '-P 2yn'
_symmetry_space_group_name_H-M 'P 1 21/n 1'
_atom_sites_solution_hydrogens geom
_atom_sites_solution_primary dual
_audit_update_record
;
2018-05-07 deposited with the CCDC.
2018-08-23 downloaded from the CCDC.
;
_cell_angle_alpha 90
_cell_angle_beta 94.6417(7)
_cell_angle_gamma 90
_cell_formula_units_Z 4
_cell_length_a 12.6656(3)
_cell_length_b 20.5236(5)
_cell_length_c 12.8846(3)
_cell_measurement_reflns_used 9815
_cell_measurement_temperature 100.(2)
_cell_measurement_theta_max 33.1563
_cell_measurement_theta_min 2.5406
_cell_volume 3338.29(14)
_computing_cell_refinement 'SAINT V8.37A (Bruker AXS Inc., 2015)'
_computing_data_collection 'APEX3 (Bruker AXS Inc., 2017)'
_computing_data_reduction 'SAINT V8.37A (Bruker AXS Inc., 2015)'
_computing_publication_material 'APEX3 (Bruker AXS Inc., 2017)'
_computing_structure_refinement 'SHELXL-2014/7 (Sheldrick, 2014)'
_computing_structure_solution 'XS, VERSION 2013/1'
_diffrn_ambient_temperature 100.(2)
_diffrn_detector_area_resol_mean 7.4074
_diffrn_measured_fraction_theta_full 0.999
_diffrn_measured_fraction_theta_max 0.999
_diffrn_measurement_device_type 'Photon II CPADs detector'
_diffrn_measurement_method 'phi and omega scans'
_diffrn_radiation_monochromator 'Multilayer Mirror'
_diffrn_radiation_type MoK\a
_diffrn_radiation_wavelength 0.71073
_diffrn_reflns_av_R_equivalents 0.0449
_diffrn_reflns_av_unetI/netI 0.0295
_diffrn_reflns_limit_h_max 17
_diffrn_reflns_limit_h_min -17
_diffrn_reflns_limit_k_max 28
_diffrn_reflns_limit_k_min -28
_diffrn_reflns_limit_l_max 18
_diffrn_reflns_limit_l_min -17
_diffrn_reflns_number 57068
_diffrn_reflns_theta_full 30.00
_diffrn_reflns_theta_max 30.00
_diffrn_reflns_theta_min 2.17
_diffrn_source 'Incoatec microfocus source'
_diffrn_source_type 'Bruker D8 Quest'
_exptl_absorpt_coefficient_mu 17.482
_exptl_absorpt_correction_T_max 0.72
_exptl_absorpt_correction_T_min 0.22
_exptl_absorpt_correction_type multi-scan
_exptl_absorpt_process_details
;
SADABS-2016/2 - Bruker AXS area detector scaling and absorption correction
;
_exptl_crystal_colour red
_exptl_crystal_density_diffrn 3.359
_exptl_crystal_density_method 'not measured'
_exptl_crystal_description plate
_exptl_crystal_F_000 2936
_exptl_crystal_size_max 0.280
_exptl_crystal_size_mid 0.120
_exptl_crystal_size_min 0.020
_refine_diff_density_max 2.262
_refine_diff_density_min -1.319
_refine_ls_extinction_method none
_refine_ls_goodness_of_fit_ref 1.034
_refine_ls_hydrogen_treatment constr
_refine_ls_matrix_type full
_refine_ls_number_parameters 255
_refine_ls_number_reflns 9736
_refine_ls_number_restraints 0
_refine_ls_restrained_S_all 1.034
_refine_ls_R_factor_all 0.0317
_refine_ls_R_factor_gt 0.0244
_refine_ls_shift/su_max 0.004
_refine_ls_shift/su_mean 0.000
_refine_ls_structure_factor_coef Fsqd
_refine_ls_weighting_details 'w=1/[\s^2^(Fo^2^)+(0.0198P)^2^+8.6613P] where P=(Fo^2^+2Fc^2^)/3'
_refine_ls_weighting_scheme calc
_refine_ls_wR_factor_gt 0.0530
_refine_ls_wR_factor_ref 0.0571
_reflns_number_gt 8486
_reflns_number_total 9736
_reflns_threshold_expression 'I > 2\s(I)'
_cod_data_source_file cm8b04064_si_002.cif
_cod_data_source_block (PipEA)[PbI4]
_cod_depositor_comments
;
The following automatic conversions were performed:

'_exptl_absorpt_correction_type' value 'Multi-Scan' changed to
'multi-scan' according to
/home/data/users/saulius/crontab/automatic-downloads/current/ACS/lib/dictionaries/cif_core.dic
dictionary named 'cif_core.dic' version 2.4.2 from 2011-04-26.

Automatic conversion script
Id: cif_fix_values 4973 2017-02-22 13:04:09Z antanas 
;
_cod_database_code 4003079

loop_
_space_group_symop_operation_xyz
'x, y, z'
'-x+1/2, y+1/2, -z+1/2'
'-x, -y, -z'
'x-1/2, -y-1/2, z-1/2'

loop_
_atom_site_type_symbol
_atom_site_label
_atom_site_fract_x
_atom_site_fract_y
_atom_site_fract_z
_atom_site_U_iso_or_equiv
_atom_site_adp_type
_atom_site_calc_flag
_atom_site_refinement_flags_adp
_atom_site_refinement_flags_posn
_atom_site_occupancy
C C1 0.8276(4) -0.0332(2) -0.0363(3) 0.0217(9) Uani d . . 1
H H1A 0.7811 -0.0584 -0.087 0.026 Uiso calc U R 1
H H1B 0.8707 -0.0031 -0.0756 0.026 Uiso calc U R 1
C C2 0.8993(4) -0.0789(2) 0.0280(4) 0.0250(10) Uani d . . 1
H H2A 0.9497 -0.0532 0.0743 0.03 Uiso calc U R 1
H H2B 0.9408 -0.1051 -0.0188 0.03 Uiso calc U R 1
C C3 0.8370(4) -0.1246(2) 0.0939(4) 0.0216(9) Uani d . . 1
H H3A 0.7933 -0.1544 0.0479 0.026 Uiso calc U R 1
H H3B 0.8867 -0.1512 0.1394 0.026 Uiso calc U R 1
C C4 0.7667(4) -0.0857(2) 0.1596(3) 0.0217(9) Uani d . . 1
H H4A 0.8113 -0.0602 0.2115 0.026 Uiso calc U R 1
H H4B 0.723 -0.116 0.1979 0.026 Uiso calc U R 1
C C5 0.6943(4) -0.0397(2) 0.0948(4) 0.0232(9) Uani d . . 1
H H5A 0.6455 -0.065 0.0463 0.028 Uiso calc U R 1
H H5B 0.6514 -0.0139 0.1408 0.028 Uiso calc U R 1
C C6 0.6923(4) 0.0551(2) -0.0244(4) 0.0251(10) Uani d . . 1
H H6A 0.634 0.0684 0.0178 0.03 Uiso calc U R 1
H H6B 0.6609 0.0362 -0.0905 0.03 Uiso calc U R 1
C C7 0.7586(4) 0.1136(2) -0.0469(4) 0.0259(10) Uani d . . 1
H H7A 0.7937 0.1304 0.0192 0.031 Uiso calc U R 1
H H7B 0.8145 0.1004 -0.092 0.031 Uiso calc U R 1
C C8 0.3274(3) 1.0394(2) 0.4317(4) 0.0205(9) Uani d . . 1
H H8A 0.3727 1.0677 0.479 0.025 Uiso calc U R 1
H H8B 0.3736 1.0162 0.3855 0.025 Uiso calc U R 1
C C9 0.2484(4) 1.0806(2) 0.3671(3) 0.0213(9) Uani d . . 1
H H9A 0.2065 1.0524 0.3168 0.026 Uiso calc U R 1
H H9B 0.2868 1.1127 0.327 0.026 Uiso calc U R 1
C C10 0.1737(4) 1.1163(2) 0.4341(4) 0.0236(9) Uani d . . 1
H H10A 0.2142 1.1477 0.4802 0.028 Uiso calc U R 1
H H10B 0.1207 1.141 0.3891 0.028 Uiso calc U R 1
C C11 0.1176(4) 1.0677(3) 0.4996(4) 0.0287(11) Uani d . . 1
H H11A 0.0728 1.0913 0.5466 0.034 Uiso calc U R 1
H H11B 0.071 1.0395 0.4535 0.034 Uiso calc U R 1
C C12 0.1972(4) 1.0260(2) 0.5633(4) 0.0267(10) Uani d . . 1
H H12A 0.1592 0.9939 0.6038 0.032 Uiso calc U R 1
H H12B 0.2401 1.054 0.6132 0.032 Uiso calc U R 1
C C13 0.3476(4) 0.9482(2) 0.5575(4) 0.0235(9) Uani d . . 1
H H13A 0.378 0.9733 0.6184 0.028 Uiso calc U R 1
H H13B 0.4063 0.9369 0.5145 0.028 Uiso calc U R 1
C C14 0.2992(4) 0.8856(2) 0.5957(4) 0.0252(10) Uani d . . 1
H H14A 0.3406 0.8706 0.6597 0.03 Uiso calc U R 1
H H14B 0.2259 0.8944 0.6133 0.03 Uiso calc U R 1
I I1 0.30432(2) 0.74906(2) 0.82914(2) 0.02401(7) Uani d . . 1
I I2 0.56510(2) 0.75868(2) 1.06410(2) 0.02241(6) Uani d . . 1
I I3 0.61773(3) 0.60448(2) 0.80928(2) 0.02436(7) Uani d . . 1
I I4 0.55978(2) 0.76212(2) 0.56273(2) 0.01974(6) Uani d . . 1
I I5 0.52515(2) 0.91101(2) 0.81819(2) 0.02142(6) Uani d . . 1
I I6 0.80479(2) 0.78174(2) 0.81876(2) 0.01864(6) Uani d . . 1
I I7 1.06929(2) 0.91087(2) 0.78217(2) 0.01972(6) Uani d . . 1
I I8 0.99265(2) 0.60527(2) 0.80137(2) 0.02096(6) Uani d . . 1
N N1 0.7608(3) 0.00549(19) 0.0338(3) 0.0209(8) Uani d . . 1
N N2 0.6936(3) 0.1663(2) -0.0991(3) 0.0251(8) Uani d . . 1
H H2C 0.6613 0.1511 -0.16 0.038 Uiso calc U R 1
H H2D 0.7361 0.2006 -0.1125 0.038 Uiso calc U R 1
H H2E 0.6435 0.1796 -0.0569 0.038 Uiso calc U R 1
N N3 0.2700(3) 0.99045(19) 0.4949(3) 0.0190(7) Uani d . . 1
N N4 0.2977(3) 0.8335(2) 0.5155(3) 0.0252(8) Uani d . . 1
H H4C 0.2695 0.8494 0.4535 0.038 Uiso calc U R 1
H H4D 0.2578 0.7995 0.5353 0.038 Uiso calc U R 1
H H4E 0.365 0.8196 0.5087 0.038 Uiso calc U R 1
Pb Pb1 0.55485(2) 0.76380(2) 0.81377(2) 0.01675(4) Uani d . . 1
Pb Pb2 1.05509(2) 0.75666(2) 0.80991(2) 0.01641(4) Uani d . . 1

loop_
_atom_site_aniso_label
_atom_site_aniso_U_11
_atom_site_aniso_U_22
_atom_site_aniso_U_33
_atom_site_aniso_U_12
_atom_site_aniso_U_13
_atom_site_aniso_U_23
C1 0.024(2) 0.021(2) 0.020(2) -0.0005(17) 0.0037(17) 0.0008(17)
C2 0.026(2) 0.022(2) 0.028(2) 0.0000(18) 0.0089(19) -0.0012(19)
C3 0.027(2) 0.017(2) 0.022(2) 0.0033(17) 0.0075(18) 0.0019(17)
C4 0.024(2) 0.024(2) 0.018(2) 0.0013(17) 0.0077(17) -0.0004(18)
C5 0.019(2) 0.021(2) 0.031(2) -0.0008(17) 0.0080(18) 0.0023(19)
C6 0.021(2) 0.022(2) 0.032(3) -0.0010(17) 0.0010(19) 0.007(2)
C7 0.023(2) 0.019(2) 0.035(3) 0.0003(17) -0.0025(19) 0.006(2)
C8 0.020(2) 0.019(2) 0.023(2) -0.0019(16) 0.0043(17) 0.0018(17)
C9 0.024(2) 0.020(2) 0.019(2) 0.0018(17) 0.0025(17) 0.0025(17)
C10 0.026(2) 0.019(2) 0.026(2) 0.0016(17) 0.0053(18) -0.0016(18)
C11 0.026(2) 0.027(3) 0.034(3) 0.0049(19) 0.013(2) 0.005(2)
C12 0.034(3) 0.024(2) 0.024(2) 0.0013(19) 0.012(2) 0.0007(19)
C13 0.024(2) 0.024(2) 0.022(2) -0.0003(18) -0.0004(18) 0.0049(18)
C14 0.032(3) 0.018(2) 0.026(2) 0.0017(18) 0.0013(19) 0.0002(18)
I1 0.01435(13) 0.03166(17) 0.02591(15) -0.00023(11) 0.00108(11) 0.00075(12)
I2 0.02238(14) 0.03028(16) 0.01450(13) 0.00173(11) 0.00104(11) 0.00094(11)
I3 0.02809(15) 0.01889(14) 0.02512(15) 0.00039(11) -0.00385(12) 0.00229(11)
I4 0.01919(13) 0.02500(15) 0.01484(12) 0.00061(10) 0.00030(10) 0.00032(11)
I5 0.02295(14) 0.01794(14) 0.02349(14) 0.00185(10) 0.00253(11) -0.00026(11)
I6 0.01453(12) 0.02070(14) 0.02060(13) 0.00020(10) 0.00087(10) 0.00045(10)
I7 0.02200(13) 0.01750(13) 0.01977(13) -0.00230(10) 0.00250(10) -0.00044(11)
I8 0.02245(14) 0.01640(13) 0.02386(14) -0.00061(10) 0.00081(11) 0.00066(11)
N1 0.0217(18) 0.021(2) 0.0204(18) 0.0027(15) 0.0055(14) 0.0014(15)
N2 0.024(2) 0.022(2) 0.028(2) -0.0012(16) -0.0043(16) 0.0025(17)
N3 0.0199(17) 0.0192(19) 0.0183(18) -0.0008(14) 0.0039(14) 0.0011(14)
N4 0.023(2) 0.024(2) 0.028(2) 0.0017(16) -0.0012(16) -0.0057(17)
Pb1 0.01558(7) 0.01877(8) 0.01582(7) 0.00044(6) 0.00090(6) 0.00033(6)
Pb2 0.01531(7) 0.01786(8) 0.01600(8) -0.00063(6) 0.00094(6) -0.00071(6)

loop_
_atom_type_symbol
_atom_type_description
_atom_type_scat_dispersion_real
_atom_type_scat_dispersion_imag
_atom_type_scat_source
C C 0.0033 0.0016 'International Tables Vol C Tables 4.2.6.8 and 6.1.1.4'
H H 0.0000 0.0000 'International Tables Vol C Tables 4.2.6.8 and 6.1.1.4'
I I -0.4742 1.8119 'International Tables Vol C Tables 4.2.6.8 and 6.1.1.4'
N N 0.0061 0.0033 'International Tables Vol C Tables 4.2.6.8 and 6.1.1.4'
Pb Pb -3.3944 10.1111 'International Tables Vol C Tables 4.2.6.8 and 6.1.1.4'

loop_
_geom_angle_atom_site_label_1
_geom_angle_atom_site_label_2
_geom_angle_atom_site_label_3
_geom_angle_site_symmetry_1
_geom_angle_site_symmetry_3
_geom_angle
C2 C1 N1 . . 109.9(4)
C1 C2 C3 . . 111.9(4)
C4 C3 C2 . . 110.1(4)
C3 C4 C5 . . 112.2(4)
N1 C5 C4 . . 109.3(4)
N1 C6 C7 . . 109.2(4)
N2 C7 C6 . . 111.7(4)
C9 C8 N3 . . 110.0(4)
C8 C9 C10 . . 111.9(4)
C11 C10 C9 . . 109.8(4)
C12 C11 C10 . . 110.6(4)
C11 C12 N3 . . 111.5(4)
N3 C13 C14 . . 113.5(4)
N4 C14 C13 . . 111.5(4)
Pb2 I1 Pb1 1_455 . 168.489(13)
Pb2 I2 Pb1 4_576 . 174.067(12)
Pb1 I4 Pb2 . 4_575 173.490(11)
Pb1 I6 Pb2 . . 163.848(12)
C6 N1 C1 . . 112.8(4)
C6 N1 C5 . . 110.6(3)
C1 N1 C5 . . 110.5(4)
C13 N3 C12 . . 111.7(4)
C13 N3 C8 . . 110.5(3)
C12 N3 C8 . . 109.5(4)
I5 Pb1 I6 . . 90.517(9)
I5 Pb1 I1 . . 88.171(9)
I6 Pb1 I1 . . 175.162(10)
I5 Pb1 I2 . . 90.497(9)
I6 Pb1 I2 . . 91.385(8)
I1 Pb1 I2 . . 83.972(9)
I5 Pb1 I4 . . 92.385(9)
I6 Pb1 I4 . . 85.520(8)
I1 Pb1 I4 . . 99.185(9)
I2 Pb1 I4 . . 175.788(10)
I5 Pb1 I3 . . 173.418(10)
I6 Pb1 I3 . . 82.902(8)
I1 Pb1 I3 . . 98.393(9)
I2 Pb1 I3 . . 89.719(9)
I4 Pb1 I3 . . 87.066(8)
I1 Pb2 I7 1_655 . 89.583(9)
I1 Pb2 I2 1_655 4_675 87.317(9)
I7 Pb2 I2 . 4_675 88.828(9)
I1 Pb2 I8 1_655 . 101.393(9)
I7 Pb2 I8 . . 166.700(10)
I2 Pb2 I8 4_675 . 84.257(9)
I1 Pb2 I6 1_655 . 170.908(10)
I7 Pb2 I6 . . 84.844(8)
I2 Pb2 I6 4_675 . 99.718(9)
I8 Pb2 I6 . . 85.145(8)
I1 Pb2 I4 1_655 4_676 88.770(9)
I7 Pb2 I4 . 4_676 103.382(9)
I2 Pb2 I4 4_675 4_676 167.153(10)
I8 Pb2 I4 . 4_676 84.530(8)
I6 Pb2 I4 . 4_676 85.549(8)

loop_
_geom_bond_atom_site_label_1
_geom_bond_atom_site_label_2
_geom_bond_site_symmetry_2
_geom_bond_distance
C1 C2 . 1.507(7)
C1 N1 . 1.511(6)
C2 C3 . 1.526(6)
C3 C4 . 1.506(6)
C4 C5 . 1.519(6)
C5 N1 . 1.515(6)
C6 N1 . 1.499(6)
C6 C7 . 1.506(6)
C7 N2 . 1.487(6)
C8 C9 . 1.508(6)
C8 N3 . 1.515(5)
C9 C10 . 1.520(6)
C10 C11 . 1.519(6)
C11 C12 . 1.513(7)
C12 N3 . 1.514(6)
C13 N3 . 1.497(6)
C13 C14 . 1.522(6)
C14 N4 . 1.487(6)
I1 Pb2 1_455 3.1502(3)
I1 Pb1 . 3.2096(3)
I2 Pb2 4_576 3.1956(3)
I2 Pb1 . 3.2192(3)
I3 Pb1 . 3.3671(4)
I4 Pb1 . 3.2404(3)
I4 Pb2 4_575 3.2759(3)
I5 Pb1 . 3.0456(4)
I6 Pb1 . 3.1824(3)
I6 Pb2 . 3.2228(3)
I7 Pb2 . 3.1917(3)
I8 Pb2 . 3.2060(3)
Pb2 I1 1_655 3.1501(3)
Pb2 I2 4_675 3.1956(3)
Pb2 I4 4_676 3.2759(3)
